data_7227029
loop_
_publ_author_name
'Cheng, Fujun'
'Wang, Haijun'
'Hua, Yinying'
'Cao, Haifei'
'Zhou, Bihang'
'Duan, Jingui'
'Jin, Wanqin'

_publ_section_title
;
 Halogen bonded supramolecular porous structures with a kgm layer
;
_journal_issue 48
_journal_name_full CrystEngComm
_journal_page_first 9227
_journal_paper_doi 10.1039/C6CE02247B
_journal_volume 18
_journal_year 2016
_chemical_formula_sum 'C24 H15 Br3 Cu3 O15'
_chemical_formula_weight 973.71
_chemical_name_systematic
;
 ?
;
_space_group_crystal_system monoclinic
_space_group_IT_number 12
_space_group_name_Hall '-C 2y'
_space_group_name_H-M_alt 'C 1 2/m 1'
_symmetry_space_group_name_Hall '-C 2y'
_symmetry_space_group_name_H-M 'C 1 2/m 1'
_atom_sites_solution_hydrogens mixed
_audit_creation_method SHELXL-2013
_cell_angle_alpha 90
_cell_angle_beta 110.124(7)
_cell_angle_gamma 90
_cell_formula_units_Z 4
_cell_length_a 14.042(9)
_cell_length_b 18.453(11)
_cell_length_c 17.330(11)
_cell_measurement_reflns_used 1268
_cell_measurement_temperature 296(2)
_cell_measurement_theta_max 19.4
_cell_measurement_theta_min 2.5
_cell_volume 4216(5)
_computing_structure_refinement 'SHELXL-2013 (Sheldrick, 2013)'
_diffrn_ambient_temperature 296(2)
_diffrn_measured_fraction_theta_full 0.976
_diffrn_measured_fraction_theta_max 0.997
_diffrn_measurement_device_type 'Bruker Smart Aepex CCD'
_diffrn_radiation_type MoK\a
_diffrn_radiation_wavelength 0.71073
_diffrn_reflns_av_R_equivalents 0.1840
_diffrn_reflns_av_unetI/netI 0.2057
_diffrn_reflns_Laue_measured_fraction_full 0.976
_diffrn_reflns_Laue_measured_fraction_max 0.997
_diffrn_reflns_limit_h_max 16
_diffrn_reflns_limit_h_min -16
_diffrn_reflns_limit_k_max 21
_diffrn_reflns_limit_k_min -19
_diffrn_reflns_limit_l_max 20
_diffrn_reflns_limit_l_min -20
_diffrn_reflns_number 14678
_diffrn_reflns_point_group_measured_fraction_full 0.976
_diffrn_reflns_point_group_measured_fraction_max 0.997
_diffrn_reflns_theta_full 25.242
_diffrn_reflns_theta_max 25.050
_diffrn_reflns_theta_min 1.251
_exptl_absorpt_coefficient_mu 4.394
_exptl_crystal_colour green
_exptl_crystal_density_diffrn 1.534
_exptl_crystal_description block
_exptl_crystal_F_000 1884
_refine_diff_density_max 1.296
_refine_diff_density_min -0.900
_refine_diff_density_rms 0.171
_refine_ls_extinction_coef 0.00052(13)
_refine_ls_extinction_expression Fc^*^=kFc[1+0.001xFc^2^\l^3^/sin(2\q)]^-1/4^
_refine_ls_extinction_method SHELXL
_refine_ls_goodness_of_fit_ref 1.022
_refine_ls_hydrogen_treatment constr
_refine_ls_matrix_type full
_refine_ls_number_parameters 212
_refine_ls_number_reflns 3852
_refine_ls_number_restraints 346
_refine_ls_restrained_S_all 1.004
_refine_ls_R_factor_all 0.1629
_refine_ls_R_factor_gt 0.0869
_refine_ls_shift/su_max 0.000
_refine_ls_shift/su_mean 0.000
_refine_ls_structure_factor_coef Fsqd
_refine_ls_weighting_details
;
 w=1/[\s^2^(Fo^2^)+(0.0615P)^2^]
 where P=(Fo^2^+2Fc^2^)/3
;
_refine_ls_weighting_scheme calc
_refine_ls_wR_factor_gt 0.1753
_refine_ls_wR_factor_ref 0.1925
_reflns_Friedel_coverage 0.000
_reflns_number_gt 1726
_reflns_number_total 3852
_reflns_threshold_expression 'I > 2\s(I)'
_cod_data_source_file c6ce02247b4.cif
_cod_data_source_block as
_cod_depositor_comments 'Adding full bibliography for 7227029.cif.'
_cod_original_cell_volume 4216(4)
_cod_database_code 7227029
_shelx_space_group_comment
;
The symmetry employed for this shelxl refinement is uniquely defined
by the following loop, which should always be used as a source of
symmetry information in preference to the above space-group names.
They are only intended as comments.
;
_shelxl_version_number 2013-2
_platon_squeeze_void_probe_radius 1.20

loop_
_space_group_symop_operation_xyz
'x, y, z'
'-x, y, -z'
'x+1/2, y+1/2, z'
'-x+1/2, y+1/2, -z'
'-x, -y, -z'
'x, -y, z'
'-x+1/2, -y+1/2, -z'
'x+1/2, -y+1/2, z'

loop_
_atom_site_label
_atom_site_type_symbol
_atom_site_fract_x
_atom_site_fract_y
_atom_site_fract_z
_atom_site_U_iso_or_equiv
_atom_site_adp_type
_atom_site_occupancy
_atom_site_site_symmetry_order
_atom_site_calc_flag
_atom_site_refinement_flags_posn
_atom_site_refinement_flags_adp
_atom_site_refinement_flags_occupancy
O5 O 0.7432(6) 0.3693(4) 0.9852(5) 0.0385(19) Uani 1 1 d . U .
O7 O 0.5902(5) 0.2713(4) 0.9129(5) 0.0359(19) Uani 1 1 d . U .
O2 O 0.5725(5) 0.0739(4) 0.6095(4) 0.0338(18) Uani 1 1 d . U .
Br1 Br 0.25423(13) 0.31274(9) 0.64196(11) 0.0837(7) Uani 1 1 d . U .
Br2 Br 1.05548(19) 0.5000 0.82279(17) 0.0811(9) Uani 1 2 d S TU P
C1 C 0.4833(9) 0.0986(6) 0.5964(7) 0.032(2) Uani 1 1 d . U .
C2 C 0.4724(9) 0.1582(6) 0.6506(7) 0.038(2) Uani 1 1 d . U .
C3 C 0.3833(10) 0.1998(6) 0.6269(8) 0.048(3) Uani 1 1 d . U .
H3 H 0.3317 0.1911 0.5771 0.058 Uiso 1 1 calc R U .
C4 C 0.3737(9) 0.2523(7) 0.6771(8) 0.045(3) Uani 1 1 d . U .
C5 C 0.4463(9) 0.2641(7) 0.7534(8) 0.042(3) Uani 1 1 d . U .
H5 H 0.4360 0.2999 0.7876 0.051 Uiso 1 1 calc R U .
C6 C 0.5348(9) 0.2228(6) 0.7795(7) 0.036(2) Uani 1 1 d . U .
C7 C 0.5456(9) 0.1730(6) 0.7248(7) 0.037(2) Uani 1 1 d . U .
H7 H 0.6064 0.1476 0.7388 0.044 Uiso 1 1 calc R U .
C8 C 0.6147(9) 0.2350(6) 0.8615(8) 0.034(2) Uani 1 1 d . U .
C9 C 0.8106(9) 0.3656(6) 0.9530(7) 0.035(2) Uani 1 1 d . U .
C10 C 0.8493(8) 0.4345(6) 0.9303(7) 0.033(2) Uani 1 1 d . U .
C11 C 0.8113(12) 0.5000 0.9486(10) 0.034(3) Uani 1 2 d S TU P
H11 H 0.7615 0.5000 0.9727 0.041 Uiso 1 2 calc R U P
C12 C 0.9211(9) 0.4351(6) 0.8944(7) 0.040(3) Uani 1 1 d . U .
H12 H 0.9469 0.3914 0.8835 0.047 Uiso 1 1 calc R U .
C13 C 0.9571(13) 0.5000 0.8733(11) 0.044(3) Uani 1 2 d S TU P
Cu1 Cu 0.81334(10) 0.21313(7) 0.97463(9) 0.0284(4) Uani 1 1 d . U .
Cu2 Cu 0.39995(14) 0.0000 0.46009(12) 0.0281(6) Uani 1 2 d S TU P
O1 O 0.2385(8) 0.0000 0.4171(8) 0.058(4) Uani 1 2 d S TU P
H1A H 0.2165 0.0000 0.3639 0.087 Uiso 1 2 d R U P
H1B H 0.2175 0.0000 0.4587 0.087 Uiso 1 2 d R U P
O3 O 0.4052(5) 0.0755(4) 0.5408(5) 0.0364(18) Uani 1 1 d . U .
O4 O 0.6985(6) 0.2076(4) 0.8709(5) 0.0385(18) Uani 1 1 d . U .
O6 O 0.9090(7) 0.1433(6) 0.9317(6) 0.083(3) Uani 1 1 d . U .
H6 H 0.9451 0.1726 0.9196 0.125 Uiso 1 1 d R U .
H6A H 0.9263 0.1011 0.9436 0.100 Uiso 1 1 d R U .
O8 O 0.8520(5) 0.3072(4) 0.9423(5) 0.0335(17) Uani 1 1 d . U .

loop_
_atom_site_aniso_label
_atom_site_aniso_U_11
_atom_site_aniso_U_22
_atom_site_aniso_U_33
_atom_site_aniso_U_23
_atom_site_aniso_U_13
_atom_site_aniso_U_12
O5 0.043(4) 0.025(4) 0.056(5) -0.007(3) 0.028(4) -0.006(3)
O7 0.029(4) 0.039(4) 0.040(4) -0.011(3) 0.012(3) 0.000(3)
O2 0.027(4) 0.036(4) 0.039(4) -0.007(3) 0.011(3) -0.004(3)
Br1 0.0668(12) 0.0788(13) 0.0875(14) -0.0203(10) 0.0033(10) 0.0384(9)
Br2 0.106(2) 0.0427(13) 0.137(2) 0.000 0.0955(19) 0.000
C1 0.030(4) 0.026(4) 0.037(4) 0.000(4) 0.010(4) 0.000(4)
C2 0.039(5) 0.035(4) 0.043(4) -0.003(4) 0.017(4) 0.004(4)
C3 0.050(5) 0.043(5) 0.048(5) -0.001(4) 0.011(4) 0.012(4)
C4 0.039(5) 0.046(5) 0.049(5) -0.008(4) 0.011(4) 0.014(4)
C5 0.041(5) 0.041(5) 0.044(5) -0.003(4) 0.015(4) 0.005(4)
C6 0.035(4) 0.036(5) 0.040(4) -0.001(4) 0.017(4) 0.003(4)
C7 0.037(5) 0.029(5) 0.043(5) -0.002(4) 0.011(4) 0.003(4)
C8 0.030(4) 0.031(4) 0.042(4) 0.000(4) 0.012(4) -0.002(4)
C9 0.035(4) 0.025(4) 0.046(5) -0.010(4) 0.016(4) -0.005(4)
C10 0.033(4) 0.027(4) 0.044(5) -0.002(4) 0.019(4) 0.001(4)
C11 0.036(6) 0.023(6) 0.040(6) 0.000 0.011(5) 0.000
C12 0.043(5) 0.030(5) 0.052(5) 0.003(4) 0.025(4) 0.005(4)
C13 0.044(6) 0.034(6) 0.064(7) 0.000 0.032(5) 0.000
Cu1 0.0242(8) 0.0184(7) 0.0430(9) -0.0020(7) 0.0122(7) -0.0002(6)
Cu2 0.0236(12) 0.0218(11) 0.0366(13) 0.000 0.0075(10) 0.000
O1 0.029(6) 0.078(9) 0.058(8) 0.000 0.004(6) 0.000
O3 0.028(4) 0.038(4) 0.041(4) -0.010(3) 0.010(3) 0.002(3)
O4 0.029(4) 0.039(4) 0.044(4) 0.000(3) 0.009(3) 0.005(3)
O6 0.086(7) 0.104(7) 0.088(7) 0.055(6) 0.066(6) 0.071(6)
O8 0.024(4) 0.026(3) 0.054(4) -0.003(3) 0.019(3) -0.003(3)

loop_
_atom_type_symbol
_atom_type_description
_atom_type_scat_dispersion_real
_atom_type_scat_dispersion_imag
_atom_type_scat_source
C C 0.0033 0.0016 'International Tables Vol C Tables 4.2.6.8 and 6.1.1.4'
H H 0.0000 0.0000 'International Tables Vol C Tables 4.2.6.8 and 6.1.1.4'
O O 0.0106 0.0060 'International Tables Vol C Tables 4.2.6.8 and 6.1.1.4'
Cu Cu 0.3201 1.2651 'International Tables Vol C Tables 4.2.6.8 and 6.1.1.4'
Br Br -0.2901 2.4595 'International Tables Vol C Tables 4.2.6.8 and 6.1.1.4'

loop_
_geom_angle_atom_site_label_1
_geom_angle_atom_site_label_2
_geom_angle_atom_site_label_3
_geom_angle
_geom_angle_site_symmetry_1
_geom_angle_site_symmetry_3
C9 O5 Cu1 125.3(7) . 7_657
C8 O7 Cu1 121.1(8) . 7_657
C1 O2 Cu2 122.1(7) . 5_656
O3 C1 O2 123.9(10) . .
O3 C1 C2 118.8(10) . .
O2 C1 C2 117.3(10) . .
C7 C2 C3 118.1(11) . .
C7 C2 C1 122.2(11) . .
C3 C2 C1 119.6(11) . .
C4 C3 C2 118.9(12) . .
C4 C3 H3 120.5 . .
C2 C3 H3 120.5 . .
C3 C4 C5 122.1(12) . .
C3 C4 Br1 118.9(10) . .
C5 C4 Br1 119.0(9) . .
C4 C5 C6 120.4(12) . .
C4 C5 H5 119.8 . .
C6 C5 H5 119.8 . .
C7 C6 C5 116.3(11) . .
C7 C6 C8 122.3(11) . .
C5 C6 C8 121.4(11) . .
C6 C7 C2 124.0(11) . .
C6 C7 H7 118.0 . .
C2 C7 H7 118.0 . .
O4 C8 O7 127.2(12) . .
O4 C8 C6 115.6(11) . .
O7 C8 C6 117.2(10) . .
O5 C9 O8 124.3(10) . .
O5 C9 C10 118.1(10) . .
O8 C9 C10 117.4(10) . .
C12 C10 C11 119.8(12) . .
C12 C10 C9 121.8(10) . .
C11 C10 C9 118.4(10) . .
C10 C11 C10 119.3(15) . 6_565
C10 C11 H11 120.3 . .
C10 C11 H11 120.3 6_565 .
C10 C12 C13 121.4(12) . .
C10 C12 H12 119.3 . .
C13 C12 H12 119.3 . .
C12 C13 C12 118.0(15) . 6_565
C12 C13 Br2 120.9(8) . .
C12 C13 Br2 120.9(8) 6_565 .
O5 Cu1 O8 168.6(3) 7_657 .
O5 Cu1 O4 88.8(3) 7_657 .
O8 Cu1 O4 90.3(3) . .
O5 Cu1 O7 89.2(3) 7_657 7_657
O8 Cu1 O7 89.4(3) . 7_657
O4 Cu1 O7 168.7(3) . 7_657
O5 Cu1 O6 92.0(4) 7_657 .
O8 Cu1 O6 99.4(3) . .
O4 Cu1 O6 93.8(4) . .
O7 Cu1 O6 97.4(3) 7_657 .
O5 Cu1 Cu1 83.0(2) 7_657 7_657
O8 Cu1 Cu1 85.6(2) . 7_657
O4 Cu1 Cu1 84.0(2) . 7_657
O7 Cu1 Cu1 84.7(2) 7_657 7_657
O6 Cu1 Cu1 174.6(3) . 7_657
O2 Cu2 O2 89.0(4) 5_656 2_656
O2 Cu2 O3 167.2(3) 5_656 .
O2 Cu2 O3 88.7(3) 2_656 .
O2 Cu2 O3 88.7(3) 5_656 6
O2 Cu2 O3 167.2(3) 2_656 6
O3 Cu2 O3 90.8(5) . 6
O2 Cu2 O1 101.4(3) 5_656 .
O2 Cu2 O1 101.4(3) 2_656 .
O3 Cu2 O1 91.4(3) . .
O3 Cu2 O1 91.4(3) 6 .
O2 Cu2 Cu2 85.6(2) 5_656 5_656
O2 Cu2 Cu2 85.6(2) 2_656 5_656
O3 Cu2 Cu2 81.7(2) . 5_656
O3 Cu2 Cu2 81.7(2) 6 5_656
O1 Cu2 Cu2 170.1(4) . 5_656
Cu2 O1 H1A 108.7 . .
Cu2 O1 H1B 109.6 . .
H1A O1 H1B 141.8 . .
C1 O3 Cu2 126.7(7) . .
C8 O4 Cu1 122.9(8) . .
Cu1 O6 H6 102.0 . .
Cu1 O6 H6A 129.9 . .
H6 O6 H6A 122.5 . .
C9 O8 Cu1 121.8(7) . .

loop_
_geom_bond_atom_site_label_1
_geom_bond_atom_site_label_2
_geom_bond_distance
_geom_bond_site_symmetry_2
O5 C9 1.255(12) .
O5 Cu1 1.952(7) 7_657
O7 C8 1.254(13) .
O7 Cu1 1.975(8) 7_657
O2 C1 1.277(12) .
O2 Cu2 1.945(7) 5_656
Br1 C4 1.931(12) .
Br2 C13 1.873(16) .
C1 O3 1.259(12) .
C1 C2 1.488(15) .
C2 C7 1.370(15) .
C2 C3 1.404(15) .
C3 C4 1.339(15) .
C3 H3 0.9300 .
C4 C5 1.382(16) .
C5 C6 1.394(15) .
C5 H5 0.9300 .
C6 C7 1.366(14) .
C6 C8 1.493(16) .
C7 H7 0.9300 .
C8 O4 1.239(12) .
C9 O8 1.269(12) .
C9 C10 1.486(15) .
C10 C12 1.355(14) .
C10 C11 1.401(13) .
C11 C10 1.401(13) 6_565
C11 H11 0.9300 .
C12 C13 1.397(13) .
C12 H12 0.9300 .
C13 C12 1.397(13) 6_565
Cu1 O5 1.952(7) 7_657
Cu1 O8 1.957(7) .
Cu1 O4 1.961(8) .
Cu1 O7 1.975(8) 7_657
Cu1 O6 2.170(8) .
Cu1 Cu1 2.620(3) 7_657
Cu2 O2 1.945(7) 5_656
Cu2 O2 1.945(7) 2_656
Cu2 O3 1.956(8) .
Cu2 O3 1.956(8) 6
Cu2 O1 2.129(11) .
Cu2 Cu2 2.671(4) 5_656
O1 H1A 0.8655 .
O1 H1B 0.8682 .
O6 H6 0.8159 .
O6 H6A 0.8215 .

loop_
_platon_squeeze_void_nr
_platon_squeeze_void_average_x
_platon_squeeze_void_average_y
_platon_squeeze_void_average_z
_platon_squeeze_void_volume
_platon_squeeze_void_count_electrons
_platon_squeeze_void_content
1 0.000 0.000 0.009 845 230 ' '
2 0.500 0.500 0.458 845 230 ' '
